data_4311313
loop_
_publ_author_name
_publ_author_address
'Christian Zimmermann'
;
  Institut fuer Anorganische Chemie der Universitaet
  Engesserstrasse, Gebaeude 30.45
  D-76128 Karlsruhe
  Deutschland
;
'Christopher E. Anson'
;
  Institut fuer Anorganische Chemie der Universitaet
  Engesserstrasse, Gebaeude 30.45
  D-76128 Karlsruhe
  Deutschland
;
'Amanda L. Eckermann'
;
  Institut fuer Anorganische Chemie der Universitaet
  Engesserstrasse, Gebaeude 30.45
  D-76128 Karlsruhe
  Deutschland
;
'Markus Wunder'
;
  Institut fuer Anorganische Chemie der Universitaet
  Engesserstrasse, Gebaeude 30.45
  D-76128 Karlsruhe
  Deutschland
;
'Gerda Fischer'
;
  Physikalisches Institut
  Engesserstrasse, Gebaeude 30.45
  D-76128 Karlsruhe
  Deutschland
;
'Ilka Keilhauer'
;
  Physikalisches Institut
  Engesserstrasse
  D-76128 Karlsruhe
  Deutschland
;
'Erik Herrling'
;
  Physikalisches Institut
  Engesserstrasse
  D-76128 Karlsruhe
  Deutschland
;
'Bernd Pilawa'
;
  Physikalisches Institut
  Engesserstrasse
  D-76128 Karlsruhe
  Deutschland
;
'Oliver Hampe'
;
  Institut fuer Nanotechnologie
  Forschungszentrum Karlsruhe GmbH
  D-76021 Karlsruhe
  Deutschland
;
'Florian Weigend'
;
  Institut fuer Nanotechnologie
  Forschungszentrum Karlsruhe GmbH
  D-76021 Karlsruhe
  Deutschland
;
'Stefanie Dehnen'
;
  Institut fuer Anorganische Chemie der Universitaet
  Engesserstrasse, Gebaeude 30.45
  D-76128 Karlsruhe
  Deutschland
;

_publ_contact_author 'Dr. Stefanie Dehnen'
_publ_contact_author_address
; Institut fuer Anorganische Chemie der Universitaet
  Engesserstrasse, Gebaeude 30.45
  D-76128 Karlsruhe
  Deutschland
;
_publ_contact_author_email dehnen@aoc.uka.de
_publ_contact_author_fax 'Int + 721/608 7021'
_publ_contact_author_phone 'Int + 721/608 2850'
_publ_section_title
;
 Syntheses of the 47 Electron Clusters [(Cp*Fe)3(\m3-X)2] (X = S, Se) and
 the First Fe/Sn/Se Heterocubane Cluster [(Cp*Fe)3(SnCl3)(\m3-Se)4].DME by
 the Use of Chalcogenostannate Salts
;
_journal_name_full 'Inorganic Chemistry'
_journal_page_first 4595
_journal_page_last 4603
_journal_paper_doi 10.1021/ic034876t
_journal_volume 43
_journal_year 2004
_chemical_formula_sum 'C30 H45 Fe3 Se2'
_chemical_formula_weight 731.13
_chemical_name_systematic
; 
 ? 
;
_space_group_IT_number 14
_symmetry_cell_setting monoclinic
_symmetry_space_group_name_Hall '-P 2yn'
_symmetry_space_group_name_H-M 'P 1 21/n 1'
_atom_sites_solution_hydrogens geom
_atom_sites_solution_primary direct
_atom_sites_solution_secondary difmap
_audit_creation_method SHELXL-97
_cell_angle_alpha 90.00
_cell_angle_beta 107.5240(10)
_cell_angle_gamma 90.00
_cell_formula_units_Z 4
_cell_length_a 10.8202(5)
_cell_length_b 18.0569(9)
_cell_length_c 16.1900(8)
_cell_measurement_temperature 200(2)
_cell_volume 3016.4(3)
_computing_cell_refinement 'SMART-NT 5.6 (Bruker AXS, 2000)'
_computing_data_collection 'SMART-NT 5.6 (Bruker AXS, 2000)'
_computing_data_reduction 'SAINT+ 6.0 (Bruker AXS, 2000)'
_computing_molecular_graphics 'SHELXTL 5.1 (Bruker AXS Inc., 1997)'
_computing_publication_material 'SHELXTL 5.1 (Bruker AXS Inc., 1997)'
_computing_structure_refinement 'SHELXTL 5.1 (Bruker AXS Inc., 1997)'
_computing_structure_solution 'SHELXTL 5.1 (Bruker AXS Inc., 1997)'
_diffrn_ambient_temperature 200(2)
_diffrn_measured_fraction_theta_full 0.998
_diffrn_measured_fraction_theta_max 0.935
_diffrn_measurement_device_type 'Bruker SMART Apex'
_diffrn_measurement_method '4k CCD detector'
_diffrn_radiation_monochromator graphite
_diffrn_radiation_source 'rotating anode'
_diffrn_radiation_type MoK\a
_diffrn_radiation_wavelength 0.71073
_diffrn_reflns_av_R_equivalents 0.0290
_diffrn_reflns_av_sigmaI/netI 0.0304
_diffrn_reflns_limit_h_max 14
_diffrn_reflns_limit_h_min -14
_diffrn_reflns_limit_k_max 22
_diffrn_reflns_limit_k_min -23
_diffrn_reflns_limit_l_max 13
_diffrn_reflns_limit_l_min -21
_diffrn_reflns_number 15117
_diffrn_reflns_theta_full 25.00
_diffrn_reflns_theta_max 27.98
_diffrn_reflns_theta_min 1.74
_exptl_absorpt_coefficient_mu 3.854
_exptl_absorpt_correction_T_max 0.801
_exptl_absorpt_correction_T_min 0.621
_exptl_absorpt_correction_type empirical
_exptl_absorpt_process_details 'SADABS (Bruker AXS, 2000)'
_exptl_crystal_colour 'dark purple'
_exptl_crystal_density_diffrn 1.610
_exptl_crystal_density_method 'not measured'
_exptl_crystal_description chunk
_exptl_crystal_F_000 1484
_exptl_crystal_size_max 0.08
_exptl_crystal_size_mid 0.05
_exptl_crystal_size_min 0.04
_refine_diff_density_max 0.554
_refine_diff_density_min -0.588
_refine_diff_density_rms 0.128
_refine_ls_extinction_coef 0.0050(3)
_refine_ls_extinction_expression Fc^*^=kFc[1+0.001xFc^2^\l^3^/sin(2\q)]^-1/4^
_refine_ls_extinction_method SHELXL
_refine_ls_goodness_of_fit_ref 1.013
_refine_ls_hydrogen_treatment mixed
_refine_ls_matrix_type full
_refine_ls_number_parameters 332
_refine_ls_number_reflns 6797
_refine_ls_number_restraints 0
_refine_ls_restrained_S_all 1.013
_refine_ls_R_factor_all 0.0411
_refine_ls_R_factor_gt 0.0309
_refine_ls_shift/su_max 0.001
_refine_ls_shift/su_mean 0.030
_refine_ls_structure_factor_coef Fsqd
_refine_ls_weighting_details 'calc w=1/[\s^2^(Fo^2^)+(0.0466P)^2^+0.0000P] where P=(Fo^2^+2Fc^2^)/3'
_refine_ls_weighting_scheme calc
_refine_ls_wR_factor_gt 0.0754
_refine_ls_wR_factor_ref 0.0782
_reflns_number_gt 5340
_reflns_number_total 6797
_reflns_threshold_expression >2sigma(I)
_cod_data_source_file ic034876tsi20040617_030605_3.cif
_cod_data_source_block Fe3Se2
_cod_depositor_comments
;
The following automatic conversions were performed:
data name '_publ_author_adress' replaced with '_publ_author_address'
as specified in the replacement file
'/home/antanas/src/cod-tools/trunk/data/replacement-values/replacement_tags.lst'.

Automatic conversion script
Id: cif_correct_tags 5005 2017-03-03 11:38:54Z antanas 
;
_cod_database_code 4311313

loop_
_symmetry_equiv_pos_as_xyz
'x, y, z'
'-x+1/2, y+1/2, -z+1/2'
'-x, -y, -z'
'x-1/2, -y-1/2, z-1/2'

loop_
_atom_site_label
_atom_site_type_symbol
_atom_site_fract_x
_atom_site_fract_y
_atom_site_fract_z
_atom_site_U_iso_or_equiv
_atom_site_adp_type
_atom_site_occupancy
_atom_site_symmetry_multiplicity
_atom_site_calc_flag
_atom_site_refinement_flags
_atom_site_disorder_assembly
_atom_site_disorder_group
Fe1 Fe 0.41889(3) 0.245531(18) 0.32838(2) 0.03058(9) Uani 1 1 d . . .
Fe2 Fe 0.62864(3) 0.165664(18) 0.32627(2) 0.02786(9) Uani 1 1 d . . .
Fe3 Fe 0.63757(3) 0.312568(19) 0.31984(2) 0.02885(9) Uani 1 1 d . . .
Se1 Se 0.50459(2) 0.238320(13) 0.215624(15) 0.02906(8) Uani 1 1 d . . .
Se2 Se 0.61470(3) 0.244738(13) 0.434212(15) 0.03397(8) Uani 1 1 d . . .
C1 C 0.6258(3) 0.06423(14) 0.25973(17) 0.0435(7) Uani 1 1 d . . .
C2 C 0.7427(3) 0.10361(15) 0.26655(18) 0.0467(7) Uani 1 1 d . . .
C3 C 0.8101(3) 0.11214(15) 0.35596(19) 0.0432(6) Uani 1 1 d . . .
C4 C 0.7344(3) 0.07906(13) 0.40383(16) 0.0369(6) Uani 1 1 d . . .
C5 C 0.6214(3) 0.04855(13) 0.34424(17) 0.0393(6) Uani 1 1 d . . .
C6 C 0.5280(4) 0.04000(16) 0.17667(19) 0.0692(11) Uani 1 1 d . . .
H6A H 0.5506 -0.0095 0.1611 0.104 Uiso 1 1 calc R . .
H6B H 0.5282 0.0750 0.1304 0.104 Uiso 1 1 calc R . .
H6C H 0.4416 0.0388 0.1844 0.104 Uiso 1 1 calc R . .
C7 C 0.7861(4) 0.12778(19) 0.1904(2) 0.0747(11) Uani 1 1 d . . .
H7A H 0.8663 0.1566 0.2112 0.112 Uiso 1 1 calc R . .
H7B H 0.7186 0.1584 0.1515 0.112 Uiso 1 1 calc R . .
H7C H 0.8016 0.0840 0.1591 0.112 Uiso 1 1 calc R . .
C8 C 0.9426(3) 0.1440(2) 0.3962(3) 0.0754(11) Uani 1 1 d . . .
H8A H 1.0039 0.1039 0.4202 0.113 Uiso 1 1 calc R . .
H8B H 0.9402 0.1783 0.4427 0.113 Uiso 1 1 calc R . .
H8C H 0.9702 0.1707 0.3521 0.113 Uiso 1 1 calc R . .
C9 C 0.7723(3) 0.07143(16) 0.50066(17) 0.0533(8) Uani 1 1 d . . .
H9A H 0.6942 0.0661 0.5189 0.080 Uiso 1 1 calc R . .
H9B H 0.8203 0.1156 0.5277 0.080 Uiso 1 1 calc R . .
H9C H 0.8272 0.0276 0.5185 0.080 Uiso 1 1 calc R . .
C10 C 0.5237(3) 0.00126(16) 0.3674(2) 0.0618(9) Uani 1 1 d . . .
H10A H 0.4399 0.0057 0.3224 0.093 Uiso 1 1 calc R . .
H10B H 0.5148 0.0175 0.4230 0.093 Uiso 1 1 calc R . .
H10C H 0.5522 -0.0505 0.3718 0.093 Uiso 1 1 calc R . .
C11 C 0.2306(2) 0.28045(15) 0.26230(16) 0.0358(5) Uani 1 1 d . . .
C12 C 0.2696(3) 0.31416(18) 0.34540(18) 0.0469(7) Uani 1 1 d . . .
C13 C 0.2979(3) 0.2573(2) 0.4081(2) 0.0641(11) Uani 1 1 d . . .
C14 C 0.2742(3) 0.1883(2) 0.3649(3) 0.0659(10) Uani 1 1 d . . .
C15 C 0.2326(3) 0.20209(16) 0.2740(2) 0.0480(7) Uani 1 1 d . . .
C16 C 0.1866(3) 0.31959(18) 0.17726(18) 0.0510(7) Uani 1 1 d . . .
H16A H 0.0919 0.3238 0.1587 0.077 Uiso 1 1 calc R . .
H16B H 0.2139 0.2915 0.1340 0.077 Uiso 1 1 calc R . .
H16C H 0.2251 0.3692 0.1832 0.077 Uiso 1 1 calc R . .
C17 C 0.2699(3) 0.3954(2) 0.3644(3) 0.0771(12) Uani 1 1 d . . .
H17A H 0.1904 0.4084 0.3781 0.116 Uiso 1 1 calc R . .
H17B H 0.2743 0.4235 0.3136 0.116 Uiso 1 1 calc R . .
H17C H 0.3453 0.4073 0.4139 0.116 Uiso 1 1 calc R . .
C18 C 0.3355(4) 0.2695(4) 0.5047(2) 0.130(3) Uani 1 1 d . . .
H18A H 0.3852 0.3155 0.5194 0.194 Uiso 1 1 calc R . .
H18B H 0.3887 0.2278 0.5344 0.194 Uiso 1 1 calc R . .
H18C H 0.2572 0.2729 0.5229 0.194 Uiso 1 1 calc R . .
C19 C 0.2860(4) 0.1137(3) 0.4093(4) 0.130(2) Uani 1 1 d . . .
H19A H 0.3727 0.1088 0.4510 0.194 Uiso 1 1 calc R . .
H19B H 0.2726 0.0742 0.3659 0.194 Uiso 1 1 calc R . .
H19C H 0.2206 0.1097 0.4398 0.194 Uiso 1 1 calc R . .
C20 C 0.1924(3) 0.1467(2) 0.2023(3) 0.0804(12) Uani 1 1 d . . .
H20A H 0.0979 0.1411 0.1844 0.121 Uiso 1 1 calc R . .
H20B H 0.2333 0.0989 0.2225 0.121 Uiso 1 1 calc R . .
H20C H 0.2195 0.1639 0.1530 0.121 Uiso 1 1 calc R . .
C21 C 0.6185(3) 0.42584(14) 0.28652(19) 0.0442(6) Uani 1 1 d . . .
C22 C 0.6875(3) 0.38989(14) 0.23689(17) 0.0388(6) Uani 1 1 d . . .
C23 C 0.8026(2) 0.35924(14) 0.29389(17) 0.0391(6) Uani 1 1 d . . .
C24 C 0.8041(3) 0.37585(15) 0.37980(17) 0.0449(7) Uani 1 1 d . . .
C25 C 0.6899(3) 0.41754(14) 0.37543(19) 0.0485(7) Uani 1 1 d . . .
C26 C 0.4952(3) 0.46914(17) 0.2490(3) 0.0704(10) Uani 1 1 d . . .
H26A H 0.5147 0.5151 0.2232 0.106 Uiso 1 1 calc R . .
H26B H 0.4568 0.4810 0.2950 0.106 Uiso 1 1 calc R . .
H26C H 0.4340 0.4395 0.2043 0.106 Uiso 1 1 calc R . .
C27 C 0.6508(3) 0.38917(18) 0.13959(18) 0.0562(8) Uani 1 1 d . . .
H27A H 0.5562 0.3871 0.1154 0.084 Uiso 1 1 calc R . .
H27B H 0.6891 0.3457 0.1205 0.084 Uiso 1 1 calc R . .
H27C H 0.6831 0.4343 0.1194 0.084 Uiso 1 1 calc R . .
C28 C 0.9089(3) 0.32374(19) 0.2670(2) 0.0608(9) Uani 1 1 d . . .
H28A H 0.8718 0.2958 0.2133 0.091 Uiso 1 1 calc R . .
H28B H 0.9576 0.2900 0.3127 0.091 Uiso 1 1 calc R . .
H28C H 0.9673 0.3620 0.2574 0.091 Uiso 1 1 calc R . .
C29 C 0.9115(3) 0.3581(2) 0.4600(2) 0.0698(11) Uani 1 1 d . . .
H29A H 0.9622 0.3165 0.4486 0.105 Uiso 1 1 calc R . .
H29B H 0.8751 0.3447 0.5066 0.105 Uiso 1 1 calc R . .
H29C H 0.9677 0.4015 0.4776 0.105 Uiso 1 1 calc R . .
C30 C 0.6573(4) 0.45047(19) 0.4513(2) 0.0767(12) Uani 1 1 d . . .
H30A H 0.6999 0.4987 0.4655 0.115 Uiso 1 1 calc R . .
H30B H 0.6873 0.4173 0.5013 0.115 Uiso 1 1 calc R . .
H30C H 0.5632 0.4569 0.4367 0.115 Uiso 1 1 calc R . .

loop_
_atom_site_aniso_label
_atom_site_aniso_U_11
_atom_site_aniso_U_22
_atom_site_aniso_U_33
_atom_site_aniso_U_23
_atom_site_aniso_U_13
_atom_site_aniso_U_12
Fe1 0.02963(18) 0.03865(19) 0.02550(18) 0.00419(14) 0.01138(14) 0.00437(13)
Fe2 0.03122(18) 0.02726(17) 0.02471(18) 0.00132(13) 0.00782(14) 0.00313(12)
Fe3 0.03298(19) 0.02915(18) 0.02413(18) -0.00025(13) 0.00817(14) -0.00232(13)
Se1 0.03218(13) 0.03306(13) 0.02170(13) 0.00073(9) 0.00776(9) 0.00063(9)
Se2 0.04156(15) 0.03828(14) 0.02116(13) 0.00106(9) 0.00809(10) 0.00329(10)
C1 0.0644(18) 0.0296(13) 0.0325(14) -0.0001(10) 0.0085(13) 0.0150(12)
C2 0.0677(19) 0.0374(14) 0.0451(16) 0.0094(12) 0.0320(15) 0.0242(13)
C3 0.0380(14) 0.0379(14) 0.0540(17) 0.0082(12) 0.0143(13) 0.0142(11)
C4 0.0446(14) 0.0301(12) 0.0338(13) 0.0027(10) 0.0084(11) 0.0094(10)
C5 0.0520(16) 0.0261(12) 0.0356(14) 0.0009(10) 0.0070(12) 0.0048(11)
C6 0.112(3) 0.0401(16) 0.0376(17) -0.0097(13) -0.0039(18) 0.0168(17)
C7 0.113(3) 0.065(2) 0.071(2) 0.0224(18) 0.064(2) 0.039(2)
C8 0.0351(16) 0.074(2) 0.114(3) 0.026(2) 0.0170(19) 0.0115(15)
C9 0.071(2) 0.0457(16) 0.0352(15) 0.0051(12) 0.0042(14) 0.0130(14)
C10 0.069(2) 0.0387(16) 0.075(2) 0.0085(15) 0.0176(19) -0.0056(14)
C11 0.0276(12) 0.0486(14) 0.0328(13) 0.0028(11) 0.0113(10) 0.0046(10)
C12 0.0348(14) 0.0683(19) 0.0390(15) -0.0072(14) 0.0133(12) 0.0130(13)
C13 0.0387(16) 0.127(3) 0.0360(17) 0.0188(18) 0.0249(14) 0.0278(18)
C14 0.0395(16) 0.089(3) 0.080(2) 0.046(2) 0.0341(17) 0.0160(16)
C15 0.0291(13) 0.0508(17) 0.069(2) 0.0023(14) 0.0215(14) -0.0035(11)
C16 0.0395(15) 0.072(2) 0.0386(16) 0.0090(14) 0.0077(13) 0.0138(14)
C17 0.0512(19) 0.088(3) 0.092(3) -0.045(2) 0.0217(19) 0.0119(18)
C18 0.072(3) 0.293(8) 0.0329(19) 0.026(3) 0.028(2) 0.071(4)
C19 0.076(3) 0.137(4) 0.210(6) 0.124(4) 0.092(3) 0.041(3)
C20 0.0450(18) 0.061(2) 0.131(4) -0.032(2) 0.020(2) -0.0195(16)
C21 0.0521(16) 0.0282(13) 0.0509(17) 0.0033(12) 0.0132(14) -0.0049(11)
C22 0.0446(14) 0.0349(13) 0.0351(14) 0.0045(11) 0.0094(12) -0.0125(11)
C23 0.0376(14) 0.0400(14) 0.0388(14) -0.0001(11) 0.0100(12) -0.0139(11)
C24 0.0503(16) 0.0425(15) 0.0354(15) 0.0000(12) 0.0032(13) -0.0184(12)
C25 0.072(2) 0.0323(13) 0.0446(16) -0.0108(12) 0.0229(15) -0.0178(13)
C26 0.068(2) 0.0365(16) 0.103(3) 0.0178(18) 0.022(2) 0.0046(14)
C27 0.067(2) 0.0643(19) 0.0341(15) 0.0068(14) 0.0107(14) -0.0248(16)
C28 0.0454(17) 0.067(2) 0.076(2) -0.0001(17) 0.0267(17) -0.0112(15)
C29 0.073(2) 0.076(2) 0.0414(18) 0.0051(16) -0.0119(17) -0.0334(18)
C30 0.123(3) 0.054(2) 0.067(2) -0.0299(18) 0.050(2) -0.026(2)

loop_
_atom_type_symbol
_atom_type_description
_atom_type_scat_dispersion_real
_atom_type_scat_dispersion_imag
_atom_type_scat_source
C C 0.0033 0.0016 'International Tables Vol C Tables 4.2.6.8 and 6.1.1.4'
H H 0.0000 0.0000 'International Tables Vol C Tables 4.2.6.8 and 6.1.1.4'
Fe Fe 0.3463 0.8444 'International Tables Vol C Tables 4.2.6.8 and 6.1.1.4'
Se Se -0.0929 2.2259 'International Tables Vol C Tables 4.2.6.8 and 6.1.1.4'

loop_
_geom_angle_atom_site_label_1
_geom_angle_atom_site_label_2
_geom_angle_atom_site_label_3
_geom_angle
_geom_angle_site_symmetry_1
_geom_angle_site_symmetry_3
_geom_angle_publ_flag
C11 Fe1 C15 39.86(11) . . ?
C11 Fe1 C14 66.41(11) . . ?
C15 Fe1 C14 39.72(13) . . ?
C11 Fe1 C13 66.06(11) . . ?
C15 Fe1 C13 66.34(13) . . ?
C14 Fe1 C13 39.24(14) . . ?
C11 Fe1 C12 39.41(10) . . ?
C15 Fe1 C12 66.35(12) . . ?
C14 Fe1 C12 65.80(14) . . ?
C13 Fe1 C12 39.01(12) . . ?
C11 Fe1 Se1 100.10(7) . . ?
C15 Fe1 Se1 102.31(9) . . ?
C14 Fe1 Se1 135.35(13) . . ?
C13 Fe1 Se1 166.07(9) . . ?
C12 Fe1 Se1 130.20(8) . . ?
C11 Fe1 Se2 157.48(7) . . ?
C15 Fe1 Se2 150.38(9) . . ?
C14 Fe1 Se2 112.69(10) . . ?
C13 Fe1 Se2 98.50(9) . . ?
C12 Fe1 Se2 118.45(8) . . ?
Se1 Fe1 Se2 95.207(16) . . ?
C11 Fe1 Fe2 147.96(7) . . ?
C15 Fe1 Fe2 120.09(8) . . ?
C14 Fe1 Fe2 116.16(10) . . ?
C13 Fe1 Fe2 137.87(9) . . ?
C12 Fe1 Fe2 172.53(8) . . ?
Se1 Fe1 Fe2 54.165(12) . . ?
Se2 Fe1 Fe2 54.090(12) . . ?
C11 Fe1 Fe3 124.91(7) . . ?
C15 Fe1 Fe3 153.44(9) . . ?
C14 Fe1 Fe3 166.66(10) . . ?
C13 Fe1 Fe3 134.60(12) . . ?
C12 Fe1 Fe3 117.31(9) . . ?
Se1 Fe1 Fe3 53.981(12) . . ?
Se2 Fe1 Fe3 54.039(12) . . ?
Fe2 Fe1 Fe3 59.010(13) . . ?
C2 Fe2 C3 39.36(11) . . ?
C2 Fe2 C4 65.91(10) . . ?
C3 Fe2 C4 39.25(10) . . ?
C2 Fe2 C1 39.45(11) . . ?
C3 Fe2 C1 65.82(11) . . ?
C4 Fe2 C1 65.49(10) . . ?
C2 Fe2 C5 65.60(11) . . ?
C3 Fe2 C5 65.55(11) . . ?
C4 Fe2 C5 39.03(10) . . ?
C1 Fe2 C5 38.71(10) . . ?
C2 Fe2 Se2 149.58(9) . . ?
C3 Fe2 Se2 112.42(8) . . ?
C4 Fe2 Se2 98.96(7) . . ?
C1 Fe2 Se2 158.34(8) . . ?
C5 Fe2 Se2 119.84(7) . . ?
C2 Fe2 Se1 103.38(8) . . ?
C3 Fe2 Se1 136.37(8) . . ?
C4 Fe2 Se1 165.93(7) . . ?
C1 Fe2 Se1 100.44(7) . . ?
C5 Fe2 Se1 129.30(7) . . ?
Se2 Fe2 Se1 94.671(14) . . ?
C2 Fe2 Fe3 118.69(8) . . ?
C3 Fe2 Fe3 115.07(8) . . ?
C4 Fe2 Fe3 137.93(7) . . ?
C1 Fe2 Fe3 146.87(8) . . ?
C5 Fe2 Fe3 174.42(7) . . ?
Se2 Fe2 Fe3 54.600(11) . . ?
Se1 Fe2 Fe3 54.505(11) . . ?
C2 Fe2 Fe1 154.43(8) . . ?
C3 Fe2 Fe1 166.09(8) . . ?
C4 Fe2 Fe1 134.03(8) . . ?
C1 Fe2 Fe1 125.76(8) . . ?
C5 Fe2 Fe1 117.47(8) . . ?
Se2 Fe2 Fe1 53.827(12) . . ?
Se1 Fe2 Fe1 53.752(12) . . ?
Fe3 Fe2 Fe1 60.500(12) . . ?
C25 Fe3 C24 39.72(12) . . ?
C25 Fe3 C21 39.47(11) . . ?
C24 Fe3 C21 66.19(11) . . ?
C25 Fe3 C22 65.76(11) . . ?
C24 Fe3 C22 65.71(10) . . ?
C21 Fe3 C22 38.95(11) . . ?
C25 Fe3 C23 66.00(11) . . ?
C24 Fe3 C23 39.13(10) . . ?
C21 Fe3 C23 65.71(11) . . ?
C22 Fe3 C23 39.09(10) . . ?
C25 Fe3 Se1 150.62(9) . . ?
C24 Fe3 Se1 156.42(9) . . ?
C21 Fe3 Se1 112.80(8) . . ?
C22 Fe3 Se1 98.18(7) . . ?
C23 Fe3 Se1 117.68(7) . . ?
C25 Fe3 Se2 102.50(8) . . ?
C24 Fe3 Se2 101.69(8) . . ?
C21 Fe3 Se2 134.25(9) . . ?
C22 Fe3 Se2 166.91(7) . . ?
C23 Fe3 Se2 132.19(7) . . ?
Se1 Fe3 Se2 94.906(15) . . ?
C25 Fe3 Fe2 153.10(9) . . ?
C24 Fe3 Fe2 124.01(8) . . ?
C21 Fe3 Fe2 167.39(8) . . ?
C22 Fe3 Fe2 134.62(8) . . ?
C23 Fe3 Fe2 116.47(8) . . ?
Se1 Fe3 Fe2 54.746(11) . . ?
Se2 Fe3 Fe2 54.663(11) . . ?
C25 Fe3 Fe1 120.67(9) . . ?
C24 Fe3 Fe1 149.42(8) . . ?
C21 Fe3 Fe1 115.36(8) . . ?
C22 Fe3 Fe1 136.35(7) . . ?
C23 Fe3 Fe1 171.45(7) . . ?
Se1 Fe3 Fe1 53.803(12) . . ?
Se2 Fe3 Fe1 53.838(12) . . ?
Fe2 Fe3 Fe1 60.490(12) . . ?
Fe1 Se1 Fe3 72.216(14) . . yes
Fe1 Se1 Fe2 72.083(14) . . yes
Fe3 Se1 Fe2 70.749(14) . . yes
Fe1 Se2 Fe3 72.123(14) . . yes
Fe1 Se2 Fe2 72.083(14) . . yes
Fe3 Se2 Fe2 70.737(14) . . yes
C5 C1 C2 108.2(2) . . ?
C5 C1 C6 126.0(3) . . ?
C2 C1 C6 125.7(3) . . ?
C5 C1 Fe2 71.36(14) . . ?
C2 C1 Fe2 69.70(14) . . ?
C6 C1 Fe2 127.18(19) . . ?
C3 C2 C1 107.7(2) . . ?
C3 C2 C7 127.6(3) . . ?
C1 C2 C7 124.6(3) . . ?
C3 C2 Fe2 70.51(15) . . ?
C1 C2 Fe2 70.85(15) . . ?
C7 C2 Fe2 126.20(19) . . ?
C2 C3 C4 107.9(2) . . ?
C2 C3 C8 128.0(3) . . ?
C4 C3 C8 123.9(3) . . ?
C2 C3 Fe2 70.13(14) . . ?
C4 C3 Fe2 70.48(14) . . ?
C8 C3 Fe2 128.7(2) . . ?
C3 C4 C5 108.2(2) . . ?
C3 C4 C9 126.0(3) . . ?
C5 C4 C9 125.6(3) . . ?
C3 C4 Fe2 70.26(14) . . ?
C5 C4 Fe2 71.47(14) . . ?
C9 C4 Fe2 128.09(18) . . ?
C1 C5 C4 107.9(3) . . ?
C1 C5 C10 126.2(3) . . ?
C4 C5 C10 125.6(3) . . ?
C1 C5 Fe2 69.93(14) . . ?
C4 C5 Fe2 69.50(14) . . ?
C10 C5 Fe2 131.1(2) . . ?
C12 C11 C15 108.1(2) . . ?
C12 C11 C16 126.3(3) . . ?
C15 C11 C16 125.4(3) . . ?
C12 C11 Fe1 71.27(14) . . ?
C15 C11 Fe1 70.11(14) . . ?
C16 C11 Fe1 127.27(18) . . ?
C13 C12 C11 107.9(3) . . ?
C13 C12 C17 125.3(3) . . ?
C11 C12 C17 126.6(3) . . ?
C13 C12 Fe1 70.09(16) . . ?
C11 C12 Fe1 69.32(15) . . ?
C17 C12 Fe1 130.1(2) . . ?
C12 C13 C14 108.5(3) . . ?
C12 C13 C18 124.9(4) . . ?
C14 C13 C18 126.4(4) . . ?
C12 C13 Fe1 70.90(16) . . ?
C14 C13 Fe1 70.24(17) . . ?
C18 C13 Fe1 128.7(3) . . ?
C13 C14 C15 108.1(3) . . ?
C13 C14 C19 124.9(4) . . ?
C15 C14 C19 126.9(4) . . ?
C13 C14 Fe1 70.52(18) . . ?
C15 C14 Fe1 69.75(16) . . ?
C19 C14 Fe1 127.4(2) . . ?
C14 C15 C11 107.3(3) . . ?
C14 C15 C20 127.8(3) . . ?
C11 C15 C20 124.8(3) . . ?
C14 C15 Fe1 70.53(17) . . ?
C11 C15 Fe1 70.03(14) . . ?
C20 C15 Fe1 126.6(2) . . ?
C22 C21 C25 108.0(3) . . ?
C22 C21 C26 124.4(3) . . ?
C25 C21 C26 127.5(3) . . ?
C22 C21 Fe3 70.80(15) . . ?
C25 C21 Fe3 69.96(14) . . ?
C26 C21 Fe3 127.8(2) . . ?
C21 C22 C23 108.7(2) . . ?
C21 C22 C27 125.7(3) . . ?
C23 C22 C27 125.5(3) . . ?
C21 C22 Fe3 70.25(15) . . ?
C23 C22 Fe3 70.86(14) . . ?
C27 C22 Fe3 128.41(18) . . ?
C24 C23 C22 107.7(3) . . ?
C24 C23 C28 126.5(3) . . ?
C22 C23 C28 125.5(3) . . ?
C24 C23 Fe3 69.66(15) . . ?
C22 C23 Fe3 70.05(14) . . ?
C28 C23 Fe3 130.86(19) . . ?
C23 C24 C25 108.0(2) . . ?
C23 C24 C29 125.7(3) . . ?
C25 C24 C29 126.2(3) . . ?
C23 C24 Fe3 71.21(14) . . ?
C25 C24 Fe3 69.93(15) . . ?
C29 C24 Fe3 128.2(2) . . ?
C21 C25 C24 107.7(3) . . ?
C21 C25 C30 126.7(3) . . ?
C24 C25 C30 125.5(3) . . ?
C21 C25 Fe3 70.57(14) . . ?
C24 C25 Fe3 70.35(15) . . ?
C30 C25 Fe3 127.5(2) . . ?

loop_
_geom_bond_atom_site_label_1
_geom_bond_atom_site_label_2
_geom_bond_distance
_geom_bond_site_symmetry_2
_geom_bond_publ_flag
Fe1 C11 2.093(2) . yes
Fe1 C15 2.094(3) . yes
Fe1 C14 2.104(3) . yes
Fe1 C13 2.108(3) . yes
Fe1 C12 2.118(3) . yes
Fe1 Se1 2.2867(4) . yes
Fe1 Se2 2.2889(4) . yes
Fe1 Fe2 2.6979(5) . yes
Fe1 Fe3 2.6982(5) . yes
Fe2 C2 2.105(3) . yes
Fe2 C3 2.110(2) . yes
Fe2 C4 2.113(2) . yes
Fe2 C1 2.120(2) . yes
Fe2 C5 2.139(2) . yes
Fe2 Se2 2.2965(4) . yes
Fe2 Se1 2.2987(4) . yes
Fe2 Fe3 2.6576(5) . yes
Fe3 C25 2.102(3) . yes
Fe3 C24 2.107(3) . yes
Fe3 C21 2.110(3) . yes
Fe3 C22 2.117(2) . yes
Fe3 C23 2.127(3) . yes
Fe3 Se1 2.2919(4) . yes
Fe3 Se2 2.2947(4) . yes
C1 C5 1.412(4) . ?
C1 C2 1.426(4) . ?
C1 C6 1.504(4) . ?
C2 C3 1.420(4) . ?
C2 C7 1.510(4) . ?
C3 C4 1.419(4) . ?
C3 C8 1.499(4) . ?
C4 C5 1.421(4) . ?
C4 C9 1.502(4) . ?
C5 C10 1.492(4) . ?
C11 C12 1.420(4) . ?
C11 C15 1.427(4) . ?
C11 C16 1.492(4) . ?
C12 C13 1.411(4) . ?
C12 C17 1.498(5) . ?
C13 C14 1.414(5) . ?
C13 C18 1.508(5) . ?
C14 C15 1.426(5) . ?
C14 C19 1.514(5) . ?
C15 C20 1.494(4) . ?
C21 C22 1.409(4) . ?
C21 C25 1.422(4) . ?
C21 C26 1.507(4) . ?
C22 C23 1.420(4) . ?
C22 C27 1.504(4) . ?
C23 C24 1.418(4) . ?
C23 C28 1.492(4) . ?
C24 C25 1.430(4) . ?
C24 C29 1.494(4) . ?
C25 C30 1.499(4) . ?
